data_7102232
loop_
_publ_author_name
'G\'omez, Laura'
'Company, Anna'
'Fontrodona, Xavier'
'Ribas, Xavi'
'Costas, Miquel'

_publ_section_title
;
 Self-assembling of nanoscopic molecular rectangles, extended helicates
 and porous-like materials based on macrocyclic dicopper building
 blocks under fine supramolecular control.
;
_journal_issue 42
_journal_name_full 'Chemical communications (Cambridge, England)'
_journal_page_first 4410
_journal_page_last 4412
_journal_paper_doi 10.1039/b707508a
_journal_year 2007
_chemical_formula_moiety 'C84 H110 Fe4 N12 O8, 4(C32 H12 B F24), 4(C4 H10 O), 2(C H2 Cl2)'
_chemical_formula_sum 'C230 H202 B4 Cl4 F96 Fe4 N12 O12'
_chemical_formula_weight 5558.48
_chemical_name_systematic
;
?
;
_space_group_IT_number 2
_symmetry_cell_setting triclinic
_symmetry_space_group_name_Hall '-P 1'
_symmetry_space_group_name_H-M 'P -1'
_atom_sites_solution_hydrogens geom
_atom_sites_solution_primary direct
_atom_sites_solution_secondary difmap
_audit_creation_method SHELXL-97
_cell_angle_alpha 88.204(3)
_cell_angle_beta 72.320(2)
_cell_angle_gamma 76.923(2)
_cell_formula_units_Z 1
_cell_length_a 18.427(3)
_cell_length_b 19.209(3)
_cell_length_c 19.274(3)
_cell_measurement_temperature 100(2)
_cell_volume 6326.4(17)
_computing_cell_refinement 'BRUKER SMART'
_computing_data_collection 'BRUKER SMART'
_computing_data_reduction 'BRUKER Shelxtl'
_computing_structure_refinement 'SHELXL-97 (Sheldrick, 1997)/PLATON'
_computing_structure_solution 'SHELXS-97 (Sheldrick, 1990)'
_diffrn_ambient_temperature 100(2)
_diffrn_measured_fraction_theta_full 0.989
_diffrn_measured_fraction_theta_max 0.989
_diffrn_measurement_device_type 'CCD area detector'
_diffrn_measurement_method 'phi and omega scans'
_diffrn_radiation_monochromator graphite
_diffrn_radiation_source 'fine-focus sealed tube'
_diffrn_radiation_type MoK\a
_diffrn_radiation_wavelength 0.71073
_diffrn_reflns_av_R_equivalents 0.0616
_diffrn_reflns_av_sigmaI/netI 0.0734
_diffrn_reflns_limit_h_max 24
_diffrn_reflns_limit_h_min -24
_diffrn_reflns_limit_k_max 25
_diffrn_reflns_limit_k_min -25
_diffrn_reflns_limit_l_max 25
_diffrn_reflns_limit_l_min -25
_diffrn_reflns_number 97776
_diffrn_reflns_theta_full 27.70
_diffrn_reflns_theta_max 27.70
_diffrn_reflns_theta_min 2.18
_exptl_absorpt_coefficient_mu 0.396
_exptl_absorpt_correction_type none
_exptl_crystal_colour violet
_exptl_crystal_density_diffrn 1.459
_exptl_crystal_density_method 'not measured'
_exptl_crystal_description plate
_exptl_crystal_F_000 2818
_exptl_crystal_size_max 0.4
_exptl_crystal_size_mid 0.3
_exptl_crystal_size_min 0.1
_refine_diff_density_max 1.039
_refine_diff_density_min -0.770
_refine_diff_density_rms 0.079
_refine_ls_extinction_method none
_refine_ls_goodness_of_fit_ref 1.081
_refine_ls_hydrogen_treatment constr
_refine_ls_matrix_type full
_refine_ls_number_parameters 1570
_refine_ls_number_reflns 29315
_refine_ls_number_restraints 2
_refine_ls_restrained_S_all 1.082
_refine_ls_R_factor_all 0.0930
_refine_ls_R_factor_gt 0.0644
_refine_ls_shift/su_max 0.001
_refine_ls_shift/su_mean 0.000
_refine_ls_structure_factor_coef Fsqd
_refine_ls_weighting_details 'calc w=1/[\s^2^(Fo^2^)+(0.1075P)^2^+0.0000P] where P=(Fo^2^+2Fc^2^)/3'
_refine_ls_weighting_scheme calc
_refine_ls_wR_factor_gt 0.1799
_refine_ls_wR_factor_ref 0.1927
_reflns_number_gt 19494
_reflns_number_total 29315
_reflns_threshold_expression >2sigma(I)
_cod_data_source_file b707508a.txt
_cod_data_source_block mc2baf1g(5BArF)_CCDC648101
_cod_original_sg_symbol_H-M P-1
_cod_database_code 7102232

loop_
_symmetry_equiv_pos_as_xyz
'x, y, z'
'-x, -y, -z'

loop_
_atom_site_label
_atom_site_type_symbol
_atom_site_fract_x
_atom_site_fract_y
_atom_site_fract_z
_atom_site_U_iso_or_equiv
_atom_site_adp_type
_atom_site_occupancy
_atom_site_symmetry_multiplicity
_atom_site_calc_flag
_atom_site_refinement_flags
_atom_site_disorder_assembly
_atom_site_disorder_group
Fe1 Fe 0.34059(2) 0.138445(18) 0.866290(18) 0.01604(9) Uani 1 1 d . . .
Fe2 Fe 0.52847(2) -0.377675(19) 0.388440(18) 0.01540(9) Uani 1 1 d . . .
O1 O 0.38400(12) 0.06962(11) 0.78631(11) 0.0314(5) Uani 1 1 d . . .
O2 O 0.34521(13) -0.00813(11) 0.86933(11) 0.0378(5) Uani 1 1 d . . .
O3 O 0.45479(13) -0.39133(12) 0.55018(11) 0.0365(5) Uani 1 1 d . . .
O4 O 0.48865(12) -0.30981(11) 0.46805(11) 0.0318(5) Uani 1 1 d . . .
N1 N 0.22584(14) 0.15765(14) 0.86249(13) 0.0315(6) Uani 1 1 d . . .
N2 N 0.30462(14) 0.22861(13) 0.92784(13) 0.0301(5) Uani 1 1 d . . .
N3 N 0.43654(14) 0.11977(13) 0.90477(13) 0.0296(5) Uani 1 1 d . . .
N4 N 0.57798(15) 0.36882(14) 0.63134(13) 0.0323(6) Uani 1 1 d . . .
N5 N 0.42596(14) 0.43829(13) 0.70323(13) 0.0288(5) Uani 1 1 d . . .
N6 N 0.36250(14) 0.41503(13) 0.59626(13) 0.0278(5) Uani 1 1 d . . .
C1 C 0.21692(18) 0.15420(17) 0.78811(17) 0.0341(7) Uani 1 1 d . . .
H1A H 0.1618 0.1604 0.7933 0.041 Uiso 1 1 calc R . .
H1B H 0.2434 0.1068 0.7663 0.041 Uiso 1 1 calc R . .
C2 C 0.18914(19) 0.10100(18) 0.90578(19) 0.0420(8) Uani 1 1 d . . .
H2A H 0.1352 0.1097 0.9076 0.063 Uiso 1 1 calc R . .
H2B H 0.1926 0.1024 0.9544 0.063 Uiso 1 1 calc R . .
H2C H 0.2162 0.0548 0.8829 0.063 Uiso 1 1 calc R . .
C3 C 0.18423(18) 0.22863(17) 0.90073(18) 0.0372(7) Uani 1 1 d . . .
H3A H 0.1289 0.2299 0.9216 0.045 Uiso 1 1 calc R . .
H3B H 0.1898 0.2663 0.8661 0.045 Uiso 1 1 calc R . .
C4 C 0.21830(18) 0.24087(18) 0.96076(17) 0.0366(7) Uani 1 1 d . . .
H4A H 0.1968 0.2894 0.9812 0.044 Uiso 1 1 calc R . .
H4B H 0.2056 0.2080 0.9995 0.044 Uiso 1 1 calc R . .
C5 C 0.32503(19) 0.28776(16) 0.88030(17) 0.0347(7) Uani 1 1 d . . .
H5A H 0.3077 0.3318 0.9089 0.052 Uiso 1 1 calc R . .
H5B H 0.2999 0.2915 0.8429 0.052 Uiso 1 1 calc R . .
H5C H 0.3807 0.2783 0.8583 0.052 Uiso 1 1 calc R . .
C6 C 0.34609(18) 0.22026(17) 0.98424(16) 0.0336(7) Uani 1 1 d . . .
H6A H 0.3233 0.1905 1.0225 0.040 Uiso 1 1 calc R . .
H6B H 0.3414 0.2666 1.0059 0.040 Uiso 1 1 calc R . .
C7 C 0.43150(18) 0.18563(17) 0.94736(17) 0.0342(7) Uani 1 1 d . . .
H7A H 0.4564 0.2189 0.9150 0.041 Uiso 1 1 calc R . .
H7B H 0.4584 0.1730 0.9837 0.041 Uiso 1 1 calc R . .
C8 C 0.4263(2) 0.06034(17) 0.95631(18) 0.0387(7) Uani 1 1 d . . .
H8A H 0.4672 0.0515 0.9789 0.058 Uiso 1 1 calc R . .
H8B H 0.4287 0.0178 0.9300 0.058 Uiso 1 1 calc R . .
H8C H 0.3764 0.0736 0.9931 0.058 Uiso 1 1 calc R . .
C9 C 0.51580(17) 0.09668(17) 0.84898(17) 0.0339(7) Uani 1 1 d . . .
H9A H 0.5163 0.0545 0.8223 0.041 Uiso 1 1 calc R . .
H9B H 0.5546 0.0830 0.8744 0.041 Uiso 1 1 calc R . .
C10 C 0.53995(17) 0.15198(16) 0.79488(16) 0.0307(6) Uani 1 1 d . . .
C11 C 0.50384(19) 0.17389(19) 0.74153(19) 0.0411(8) Uani 1 1 d . . .
H11A H 0.4607 0.1567 0.7410 0.049 Uiso 1 1 calc R . .
C12 C 0.53086(19) 0.22072(19) 0.68944(19) 0.0415(8) Uani 1 1 d . . .
H12A H 0.5056 0.2342 0.6544 0.050 Uiso 1 1 calc R . .
C13 C 0.59446(16) 0.24799(16) 0.68817(16) 0.0305(6) Uani 1 1 d . . .
C14 C 0.6303(2) 0.2257(2) 0.7413(2) 0.0478(9) Uani 1 1 d . . .
H14A H 0.6735 0.2428 0.7420 0.057 Uiso 1 1 calc R . .
C15 C 0.6033(2) 0.1787(2) 0.79332(19) 0.0458(9) Uani 1 1 d . . .
H68A H 0.6262 0.1642 0.8268 0.079(14) Uiso 1 1 d R . .
C16 C 0.62761(17) 0.29498(17) 0.62967(17) 0.0354(7) Uani 1 1 d . . .
H16A H 0.6759 0.2795 0.5945 0.042 Uiso 1 1 calc R . .
C17 C 0.6225(2) 0.40842(19) 0.57203(18) 0.0411(8) Uani 1 1 d . . .
H17A H 0.6715 0.4095 0.5795 0.062 Uiso 1 1 calc R . .
H17B H 0.5927 0.4565 0.5726 0.062 Uiso 1 1 calc R . .
H17C H 0.6321 0.3849 0.5259 0.062 Uiso 1 1 calc R . .
C18 C 0.56186(19) 0.40838(18) 0.70269(17) 0.0363(7) Uani 1 1 d . . .
H18A H 0.6063 0.4277 0.7022 0.044 Uiso 1 1 calc R . .
H18B H 0.5533 0.3760 0.7425 0.044 Uiso 1 1 calc R . .
C19 C 0.48959(19) 0.46869(17) 0.71328(17) 0.0359(7) Uani 1 1 d . . .
H19A H 0.4737 0.4907 0.7618 0.043 Uiso 1 1 calc R . .
H19B H 0.5008 0.5050 0.6781 0.043 Uiso 1 1 calc R . .
C20 C 0.3961(2) 0.39498(17) 0.76527(16) 0.0366(7) Uani 1 1 d . . .
H20A H 0.3741 0.4248 0.8090 0.055 Uiso 1 1 calc R . .
H20B H 0.4382 0.3574 0.7704 0.055 Uiso 1 1 calc R . .
H20C H 0.3565 0.3745 0.7568 0.055 Uiso 1 1 calc R . .
C21 C 0.36055(19) 0.49572(17) 0.69331(17) 0.0356(7) Uani 1 1 d . . .
H21A H 0.3811 0.5304 0.6599 0.043 Uiso 1 1 calc R . .
H21B H 0.3294 0.5202 0.7396 0.043 Uiso 1 1 calc R . .
C22 C 0.31065(18) 0.45952(16) 0.66242(17) 0.0333(7) Uani 1 1 d . . .
H22A H 0.2847 0.4296 0.6986 0.040 Uiso 1 1 calc R . .
H22B H 0.2709 0.4954 0.6497 0.040 Uiso 1 1 calc R . .
C23 C 0.37538(19) 0.46395(16) 0.53407(16) 0.0339(7) Uani 1 1 d . . .
H23A H 0.3260 0.4870 0.5277 0.051 Uiso 1 1 calc R . .
H23B H 0.4081 0.4368 0.4903 0.051 Uiso 1 1 calc R . .
H23C H 0.4004 0.4995 0.5442 0.051 Uiso 1 1 calc R . .
C24 C 0.32457(18) 0.36107(16) 0.57648(16) 0.0297(6) Uani 1 1 d . . .
H24A H 0.3606 0.3339 0.5333 0.036 Uiso 1 1 calc R . .
H24B H 0.2787 0.3863 0.5638 0.036 Uiso 1 1 calc R . .
C25 C 0.29994(16) 0.30923(16) 0.63446(15) 0.0274(6) Uani 1 1 d . . .
C26 C 0.22382(17) 0.32224(18) 0.68061(17) 0.0367(7) Uani 1 1 d . . .
H26A H 0.1892 0.3652 0.6784 0.044 Uiso 1 1 calc R . .
C27 C 0.19845(18) 0.27254(19) 0.72981(18) 0.0393(8) Uani 1 1 d . . .
H27A H 0.1467 0.2821 0.7593 0.047 Uiso 1 1 calc R . .
C28 C 0.24845(17) 0.20904(16) 0.73612(16) 0.0300(6) Uani 1 1 d . . .
C29 C 0.32503(17) 0.19532(16) 0.69041(16) 0.0296(6) Uani 1 1 d . . .
H29A H 0.3596 0.1526 0.6936 0.036 Uiso 1 1 calc R . .
C30 C 0.35071(17) 0.24471(16) 0.63991(15) 0.0280(6) Uani 1 1 d . . .
H30A H 0.4021 0.2347 0.6095 0.034 Uiso 1 1 calc R . .
C31 C 0.37314(17) 0.00673(16) 0.80546(16) 0.0308(6) Uani 1 1 d . . .
C32 C 0.39476(17) -0.04833(16) 0.74437(16) 0.0310(6) Uani 1 1 d . . .
C33 C 0.38341(16) -0.11531(16) 0.76043(15) 0.0280(6) Uani 1 1 d . . .
H33A H 0.3635 -0.1263 0.8088 0.034 Uiso 1 1 calc R . .
C34 C 0.40137(16) -0.16820(15) 0.70503(15) 0.0265(6) Uani 1 1 d . . .
C35 C 0.39086(19) -0.23847(16) 0.72090(16) 0.0340(7) Uani 1 1 d . . .
H35A H 0.3708 -0.2501 0.7691 0.041 Uiso 1 1 calc R . .
C36 C 0.40967(19) -0.28942(17) 0.66653(17) 0.0353(7) Uani 1 1 d . . .
H36A H 0.4025 -0.3353 0.6779 0.042 Uiso 1 1 calc R . .
C37 C 0.44009(16) -0.27241(16) 0.59287(15) 0.0282(6) Uani 1 1 d . . .
C38 C 0.45003(18) -0.20510(16) 0.57628(16) 0.0325(7) Uani 1 1 d . . .
H38A H 0.4690 -0.1940 0.5277 0.039 Uiso 1 1 calc R . .
C39 C 0.43205(18) -0.15185(16) 0.63158(16) 0.0316(7) Uani 1 1 d . . .
C40 C 0.4437(2) -0.08114(19) 0.61629(18) 0.0487(9) Uani 1 1 d . . .
H40A H 0.4638 -0.0691 0.5682 0.058 Uiso 1 1 calc R . .
C41 C 0.4259(2) -0.03127(18) 0.67107(18) 0.0456(9) Uani 1 1 d . . .
H41A H 0.4342 0.0143 0.6602 0.055 Uiso 1 1 calc R . .
C42 C 0.46160(17) -0.32998(16) 0.53439(16) 0.0299(6) Uani 1 1 d . . .
F1B F 0.92732(17) 0.51267(15) 0.07356(14) 0.0838(9) Uani 1 1 d . . .
F2B F 0.9123(2) 0.53434(16) 0.18367(16) 0.0958(10) Uani 1 1 d . . .
F3B F 0.82420(15) 0.58119(13) 0.1378(2) 0.0916(10) Uani 1 1 d . . .
F4B F 0.74272(13) 0.35795(12) 0.36359(10) 0.0579(6) Uani 1 1 d . . .
F5B F 0.80350(16) 0.26058(12) 0.30377(12) 0.0673(7) Uani 1 1 d . . .
F6B F 0.86821(13) 0.32983(16) 0.32780(12) 0.0736(8) Uani 1 1 d . . .
F7B F 0.78125(13) 0.33551(15) -0.26059(11) 0.0723(8) Uani 1 1 d . . .
F8B F 0.66966(12) 0.35580(13) -0.17729(11) 0.0580(6) Uani 1 1 d . . .
F9B F 0.72269(15) 0.44268(14) -0.21724(13) 0.0719(7) Uani 1 1 d . . .
F10B F 1.01160(12) 0.34972(13) -0.08133(13) 0.0614(6) Uani 1 1 d . . .
F11B F 1.01292(12) 0.25404(13) -0.13445(16) 0.0720(7) Uani 1 1 d . . .
F12B F 1.01695(13) 0.35216(16) -0.19251(13) 0.0739(7) Uani 1 1 d . . .
F13B F 0.46793(11) 0.61009(10) 0.03133(11) 0.0442(5) Uani 1 1 d . . .
F14B F 0.51746(14) 0.64040(10) 0.10904(11) 0.0530(5) Uani 1 1 d . . .
F15B F 0.59125(11) 0.60311(11) 0.00096(12) 0.0558(6) Uani 1 1 d . . .
F16B F 0.39288(15) 0.43096(15) 0.26168(13) 0.0768(8) Uani 1 1 d . . .
F17B F 0.36305(13) 0.40875(17) 0.16960(14) 0.0825(8) Uani 1 1 d . . .
F18B F 0.43877(14) 0.32893(14) 0.2087(2) 0.1057(12) Uani 1 1 d . . .
F19B F 0.88618(15) 0.03043(13) 0.0500(2) 0.1029(12) Uani 1 1 d . . .
F20B F 0.93395(16) 0.11666(14) 0.0587(3) 0.1235(15) Uani 1 1 d . . .
F21B F 0.8601(3) 0.0841(3) 0.1507(2) 0.199(3) Uani 1 1 d . . .
F22B F 0.56769(11) 0.13060(12) 0.05428(11) 0.0512(5) Uani 1 1 d . . .
F23B F 0.66198(14) 0.07886(15) -0.03478(15) 0.0823(9) Uani 1 1 d . . .
F24B F 0.60313(16) 0.18863(14) -0.04080(13) 0.0732(8) Uani 1 1 d . . .
C1B C 0.76375(16) 0.38011(16) 0.12810(16) 0.0277(6) Uani 1 1 d . . .
C2B C 0.79967(16) 0.43795(16) 0.11318(16) 0.0292(6) Uani 1 1 d . . .
H2BA H 0.7983 0.4630 0.0714 0.035 Uiso 1 1 calc R . .
C3B C 0.83755(17) 0.45956(17) 0.15859(16) 0.0311(6) Uani 1 1 d . . .
C4B C 0.84176(17) 0.42248(17) 0.22162(16) 0.0331(7) Uani 1 1 d . . .
H4BA H 0.8687 0.4355 0.2510 0.040 Uiso 1 1 calc R . .
C5B C 0.80536(17) 0.36675(17) 0.23888(15) 0.0314(7) Uani 1 1 d . . .
C6B C 0.76646(17) 0.34595(16) 0.19363(16) 0.0303(6) Uani 1 1 d . . .
H6BA H 0.7416 0.3084 0.2072 0.036 Uiso 1 1 calc R . .
C7B C 0.8751(2) 0.52163(19) 0.13808(19) 0.0394(8) Uani 1 1 d . . .
C8B C 0.8057(2) 0.32819(19) 0.30769(17) 0.0406(8) Uani 1 1 d . . .
C9B C 0.77123(16) 0.36229(15) -0.01291(15) 0.0248(6) Uani 1 1 d . . .
C10B C 0.73654(17) 0.37056(16) -0.06871(16) 0.0293(6) Uani 1 1 d . . .
H10A H 0.6823 0.3804 -0.0563 0.035 Uiso 1 1 calc R . .
C11B C 0.78010(17) 0.36456(16) -0.14217(16) 0.0300(6) Uani 1 1 d . . .
C12B C 0.86063(18) 0.35039(17) -0.16343(16) 0.0343(7) Uani 1 1 d . . .
H12B H 0.8900 0.3461 -0.2124 0.041 Uiso 1 1 calc R . .
C13B C 0.89634(17) 0.34265(17) -0.10820(16) 0.0331(7) Uani 1 1 d . . .
C14B C 0.85253(16) 0.34794(16) -0.03546(16) 0.0289(6) Uani 1 1 d . . .
H14B H 0.8784 0.3417 -0.0003 0.035 Uiso 1 1 calc R . .
C15B C 0.7399(2) 0.3735(2) -0.19939(18) 0.0467(9) Uani 1 1 d . . .
C16B C 0.98378(19) 0.3249(2) -0.12853(18) 0.0452(9) Uani 1 1 d . . .
C17B C 0.63226(16) 0.40411(16) 0.09228(15) 0.0274(6) Uani 1 1 d . . .
C18B C 0.61835(16) 0.47351(16) 0.06648(15) 0.0264(6) Uani 1 1 d . . .
H18C H 0.6607 0.4914 0.0391 0.032 Uiso 1 1 calc R . .
C19B C 0.54261(16) 0.51677(16) 0.08071(15) 0.0283(6) Uani 1 1 d . . .
C20B C 0.47843(17) 0.49129(17) 0.12094(16) 0.0326(7) Uani 1 1 d . . .
H20D H 0.4280 0.5191 0.1291 0.039 Uiso 1 1 calc R . .
C21B C 0.49066(17) 0.42357(17) 0.14887(17) 0.0329(7) Uani 1 1 d . . .
C22B C 0.56614(16) 0.38159(17) 0.13527(15) 0.0295(6) Uani 1 1 d . . .
H22C H 0.5729 0.3369 0.1555 0.035 Uiso 1 1 calc R . .
C23B C 0.53031(17) 0.59089(17) 0.05486(16) 0.0328(7) Uani 1 1 d . . .
C24B C 0.42245(18) 0.39718(19) 0.1958(2) 0.0437(8) Uani 1 1 d . . .
C25B C 0.72601(16) 0.26856(16) 0.07295(15) 0.0266(6) Uani 1 1 d . . .
C26B C 0.78935(18) 0.21834(16) 0.08360(17) 0.0330(7) Uani 1 1 d . . .
H26B H 0.8250 0.2343 0.1007 0.040 Uiso 1 1 calc R . .
C27B C 0.80092(19) 0.14531(18) 0.06949(19) 0.0389(7) Uani 1 1 d . . .
C28B C 0.74943(19) 0.11855(18) 0.04350(18) 0.0377(7) Uani 1 1 d . . .
H28A H 0.7571 0.0698 0.0339 0.045 Uiso 1 1 calc R . .
C29B C 0.68649(17) 0.16725(17) 0.03256(16) 0.0322(7) Uani 1 1 d . . .
C30B C 0.67516(17) 0.23952(16) 0.04703(15) 0.0290(6) Uani 1 1 d . . .
H30B H 0.6318 0.2705 0.0393 0.035 Uiso 1 1 calc R . .
C31B C 0.8701(3) 0.0954(2) 0.0813(3) 0.0641(12) Uani 1 1 d . . .
C32B C 0.6301(2) 0.14165(19) 0.00367(18) 0.0413(8) Uani 1 1 d . . .
B1B B 0.72166(18) 0.35415(18) 0.07260(18) 0.0265(7) Uani 1 1 d . . .
F1D F 0.76640(14) 0.46131(14) 0.62538(13) 0.0679(7) Uani 1 1 d . . .
F2D F 0.83447(16) 0.45480(14) 0.51367(13) 0.0728(7) Uani 1 1 d . . .
F3D F 0.74951(16) 0.54999(13) 0.55838(16) 0.0792(8) Uani 1 1 d . . .
F4D F 1.11200(13) 0.48640(13) 0.63415(14) 0.0669(7) Uani 1 1 d . . .
F5D F 1.04172(13) 0.41322(13) 0.67891(13) 0.0693(7) Uani 1 1 d . . .
F6D F 1.09601(13) 0.41132(13) 0.56439(12) 0.0639(6) Uani 1 1 d . . .
F7D F 0.8030(2) 0.53232(16) 0.87055(15) 0.0984(11) Uani 1 1 d . . .
F8D F 0.88358(18) 0.51705(17) 0.9271(2) 0.1053(11) Uani 1 1 d . . .
F9D F 0.77795(19) 0.59286(15) 0.96664(16) 0.1053(12) Uani 1 1 d . . .
F10D F 0.94996(12) 0.79626(13) 0.93207(13) 0.0654(7) Uani 1 1 d . . .
F11D F 1.04657(13) 0.77525(14) 0.83330(11) 0.0596(6) Uani 1 1 d . . .
F12D F 1.03965(13) 0.70139(14) 0.91806(13) 0.0672(7) Uani 1 1 d . . .
F13D F 1.1091(3) 0.6920(2) 0.41948(19) 0.1335(16) Uani 1 1 d . . .
F14D F 1.1537(2) 0.7857(2) 0.4153(2) 0.164(2) Uani 1 1 d . . .
F15D F 1.18341(19) 0.7010(2) 0.4839(3) 0.1391(16) Uani 1 1 d . . .
F21D F 0.6284(2) 0.7874(3) 0.53712(17) 0.1444(18) Uani 1 1 d . . .
F19D F 0.6618(4) 0.88279(19) 0.5297(2) 0.212(3) Uani 1 1 d . . .
F20D F 0.74077(18) 0.7884(2) 0.48374(14) 0.1351(17) Uani 1 1 d . . .
F22F F 0.6165(6) 0.8318(6) 0.8652(6) 0.064(3) Uiso 0.340(9) 1 d P A 1
F23F F 0.5599(4) 0.9043(4) 0.8123(4) 0.043(2) Uiso 0.340(9) 1 d P A 1
F24F F 0.5304(5) 0.8099(4) 0.8131(5) 0.048(2) Uiso 0.340(9) 1 d P A 1
F22D F 0.6050(3) 0.8016(4) 0.8672(2) 0.0675(16) Uani 0.660(9) 1 d PD A 2
F23D F 0.6151(7) 0.9084(4) 0.8326(4) 0.231(7) Uani 0.660(9) 1 d PD A 2
F24D F 0.5325(3) 0.8617(9) 0.8072(3) 0.266(9) Uani 0.660(9) 1 d PD A 2
C1D C 0.90210(17) 0.62707(18) 0.63759(15) 0.0323(7) Uani 1 1 d . . .
C2D C 0.84914(19) 0.59892(17) 0.61554(16) 0.0343(7) Uani 1 1 d . . .
H2DA H 0.8020 0.6290 0.6152 0.041 Uiso 1 1 calc R . .
C3D C 0.8641(2) 0.52697(18) 0.59386(17) 0.0392(8) Uani 1 1 d . . .
C4D C 0.9327(2) 0.48010(19) 0.59447(17) 0.0399(8) Uani 1 1 d . . .
H4DA H 0.9425 0.4321 0.5807 0.048 Uiso 1 1 calc R . .
C5D C 0.98706(19) 0.50663(18) 0.61629(17) 0.0377(7) Uani 1 1 d . . .
C6D C 0.97196(18) 0.57812(18) 0.63713(16) 0.0345(7) Uani 1 1 d . . .
H6DA H 1.0093 0.5944 0.6513 0.041 Uiso 1 1 calc R . .
C7D C 0.8040(2) 0.4994(2) 0.5736(2) 0.0517(10) Uani 1 1 d . . .
C8D C 1.0585(2) 0.4552(2) 0.62278(19) 0.0440(8) Uani 1 1 d . . .
C9D C 0.89327(17) 0.69539(16) 0.75461(16) 0.0308(6) Uani 1 1 d . . .
C10D C 0.85835(17) 0.64371(17) 0.79788(16) 0.0312(7) Uani 1 1 d . . .
H10B H 0.8258 0.6225 0.7812 0.037 Uiso 1 1 calc R . .
C11D C 0.87042(18) 0.62320(17) 0.86386(16) 0.0337(7) Uani 1 1 d . . .
C12D C 0.91863(17) 0.65473(17) 0.89048(16) 0.0350(7) Uani 1 1 d . . .
H12C H 0.9286 0.6404 0.9339 0.042 Uiso 1 1 calc R . .
C13D C 0.95126(16) 0.70764(17) 0.85108(16) 0.0320(7) Uani 1 1 d . . .
C14D C 0.93886(16) 0.72721(17) 0.78443(16) 0.0304(6) Uani 1 1 d . . .
H14C H 0.9617 0.7627 0.7590 0.036 Uiso 1 1 calc R . .
C15D C 0.8345(2) 0.56734(19) 0.90562(18) 0.0417(8) Uani 1 1 d . . .
C16D C 0.99664(18) 0.7450(2) 0.88246(18) 0.0412(8) Uani 1 1 d . . .
C17D C 0.94331(19) 0.75601(18) 0.62410(17) 0.0361(7) Uani 1 1 d . . .
C18D C 1.0093(2) 0.7289(2) 0.5649(2) 0.0487(9) Uani 1 1 d . . .
H18D H 1.0225 0.6802 0.5529 0.058 Uiso 1 1 calc R . .
C19D C 1.0556(2) 0.7724(2) 0.5237(2) 0.0627(11) Uani 1 1 d . . .
C20D C 1.0378(3) 0.8450(3) 0.5398(3) 0.0679(12) Uani 1 1 d . B .
H20E H 1.0687 0.8742 0.5121 0.082 Uiso 1 1 calc R . .
C21D C 0.9740(3) 0.8729(2) 0.5971(3) 0.0743(14) Uani 1 1 d . . .
C22D C 0.9294(3) 0.8285(2) 0.6386(2) 0.0628(11) Uani 1 1 d . B .
H22D H 0.8875 0.8488 0.6787 0.075 Uiso 1 1 calc R . .
C23D C 1.1256(3) 0.7381(3) 0.4586(4) 0.0940(19) Uani 1 1 d . . .
C25D C 0.79502(18) 0.75261(17) 0.67753(16) 0.0328(7) Uani 1 1 d . . .
C26D C 0.77643(19) 0.76842(18) 0.61167(17) 0.0372(7) Uani 1 1 d . . .
H26C H 0.8149 0.7535 0.5675 0.045 Uiso 1 1 calc R . .
C27D C 0.70312(19) 0.80529(18) 0.61108(18) 0.0385(7) Uani 1 1 d . . .
C28D C 0.6450(2) 0.8294(2) 0.67530(19) 0.0484(9) Uani 1 1 d . . .
H28B H 0.5957 0.8547 0.6749 0.058 Uiso 1 1 calc R . .
C29D C 0.6617(2) 0.8152(2) 0.74071(19) 0.0500(9) Uani 1 1 d . A .
C30D C 0.73560(19) 0.77733(18) 0.74050(18) 0.0402(8) Uani 1 1 d . . .
H30C H 0.7453 0.7683 0.7849 0.048 Uiso 1 1 calc R . .
C31D C 0.6866(2) 0.8177(2) 0.5401(2) 0.0586(11) Uani 1 1 d . . .
C32D C 0.5986(3) 0.8402(3) 0.8102(2) 0.0867(19) Uani 1 1 d . . .
B1D B 0.8837(2) 0.7083(2) 0.67294(19) 0.0321(7) Uani 1 1 d . . .
C24D C 0.9649(7) 0.9465(5) 0.6213(6) 0.075(4) Uani 0.606(14) 1 d P B 1
F18D F 1.0098(11) 0.9826(6) 0.5839(8) 0.157(7) Uani 0.606(14) 1 d P B 1
F17D F 0.8875(8) 0.9787(4) 0.6405(14) 0.181(8) Uani 0.606(14) 1 d P B 1
F16D F 0.9727(18) 0.9588(8) 0.6780(11) 0.309(13) Uani 0.606(14) 1 d P B 1
C24A C 0.9262(11) 0.9633(12) 0.5937(11) 0.072(5) Uani 0.394(14) 1 d P B 2
F18A F 0.9744(17) 0.9925(9) 0.5793(13) 0.149(10) Uani 0.394(14) 1 d P B 2
F17A F 0.8883(7) 0.9834(4) 0.5555(9) 0.123(6) Uani 0.394(14) 1 d P B 2
F16A F 0.925(3) 0.9670(12) 0.6834(12) 0.43(3) Uani 0.394(14) 1 d P B 2

loop_
_atom_site_aniso_label
_atom_site_aniso_U_11
_atom_site_aniso_U_22
_atom_site_aniso_U_33
_atom_site_aniso_U_23
_atom_site_aniso_U_13
_atom_site_aniso_U_12
Fe1 0.01820(18) 0.01579(19) 0.01344(18) -0.00009(13) -0.00526(14) -0.00182(14)
Fe2 0.01999(18) 0.01794(19) 0.01028(17) -0.00161(13) -0.00549(14) -0.00686(14)
O1 0.0369(11) 0.0272(11) 0.0290(11) -0.0015(9) -0.0092(9) -0.0060(9)
O2 0.0536(14) 0.0320(12) 0.0266(11) -0.0018(9) -0.0089(10) -0.0113(10)
O3 0.0427(12) 0.0367(13) 0.0294(11) -0.0070(9) -0.0043(10) -0.0157(10)
O4 0.0352(11) 0.0361(12) 0.0253(11) -0.0048(9) -0.0085(9) -0.0110(9)
N1 0.0313(13) 0.0365(15) 0.0272(13) 0.0062(11) -0.0097(11) -0.0082(11)
N2 0.0327(13) 0.0305(14) 0.0248(13) 0.0018(10) -0.0078(11) -0.0040(11)
N3 0.0329(13) 0.0275(13) 0.0272(13) 0.0002(10) -0.0111(11) -0.0016(10)
N4 0.0361(14) 0.0394(15) 0.0273(13) 0.0034(11) -0.0124(11) -0.0168(12)
N5 0.0368(13) 0.0288(13) 0.0236(12) -0.0005(10) -0.0116(11) -0.0095(11)
N6 0.0339(13) 0.0288(13) 0.0226(12) 0.0001(10) -0.0107(10) -0.0079(10)
C1 0.0341(16) 0.0404(18) 0.0328(17) 0.0062(14) -0.0137(14) -0.0141(14)
C2 0.0371(17) 0.043(2) 0.043(2) 0.0101(16) -0.0059(15) -0.0132(15)
C3 0.0333(16) 0.0385(18) 0.0358(18) 0.0042(14) -0.0103(14) -0.0013(14)
C4 0.0349(16) 0.0402(19) 0.0284(16) -0.0010(14) -0.0064(14) 0.0000(14)
C5 0.0441(18) 0.0286(16) 0.0283(16) 0.0018(13) -0.0096(14) -0.0042(14)
C6 0.0410(17) 0.0354(17) 0.0247(15) -0.0041(13) -0.0126(13) -0.0047(14)
C7 0.0373(16) 0.0369(18) 0.0302(16) -0.0005(13) -0.0150(14) -0.0051(14)
C8 0.0490(19) 0.0358(18) 0.0347(17) 0.0105(14) -0.0204(16) -0.0073(15)
C9 0.0279(15) 0.0353(17) 0.0353(17) -0.0014(14) -0.0100(13) 0.0000(13)
C10 0.0279(14) 0.0307(16) 0.0321(16) -0.0020(13) -0.0112(13) -0.0008(12)
C11 0.0385(17) 0.048(2) 0.048(2) 0.0138(16) -0.0228(16) -0.0197(15)
C12 0.0405(18) 0.050(2) 0.045(2) 0.0143(16) -0.0261(16) -0.0173(16)
C13 0.0254(14) 0.0335(17) 0.0315(16) -0.0034(13) -0.0082(12) -0.0048(12)
C14 0.047(2) 0.065(2) 0.047(2) 0.0145(18) -0.0272(18) -0.0287(18)
C15 0.047(2) 0.067(2) 0.0360(18) 0.0146(17) -0.0266(17) -0.0202(18)
C16 0.0262(15) 0.0425(19) 0.0342(17) 0.0031(14) -0.0061(13) -0.0058(13)
C17 0.0428(18) 0.053(2) 0.0354(18) 0.0075(15) -0.0121(15) -0.0276(16)
C18 0.0430(18) 0.0459(19) 0.0304(16) 0.0011(14) -0.0201(14) -0.0187(15)
C19 0.053(2) 0.0332(17) 0.0291(16) 0.0002(13) -0.0197(15) -0.0161(15)
C20 0.0463(18) 0.0386(18) 0.0260(16) 0.0025(13) -0.0114(14) -0.0117(15)
C21 0.0447(18) 0.0307(17) 0.0305(16) -0.0047(13) -0.0124(14) -0.0049(14)
C22 0.0334(16) 0.0308(17) 0.0340(17) -0.0063(13) -0.0121(14) -0.0002(13)
C23 0.0421(17) 0.0345(17) 0.0287(16) 0.0050(13) -0.0148(14) -0.0109(14)
C24 0.0343(15) 0.0339(17) 0.0254(15) 0.0022(12) -0.0138(13) -0.0105(13)
C25 0.0283(14) 0.0330(16) 0.0228(14) 0.0002(12) -0.0106(12) -0.0066(12)
C26 0.0284(15) 0.0409(19) 0.0387(18) 0.0100(15) -0.0112(14) -0.0035(14)
C27 0.0284(15) 0.050(2) 0.0372(18) 0.0106(15) -0.0078(14) -0.0091(14)
C28 0.0300(15) 0.0353(17) 0.0291(15) 0.0012(13) -0.0137(13) -0.0094(13)
C29 0.0327(15) 0.0312(16) 0.0270(15) 0.0017(12) -0.0127(13) -0.0065(13)
C30 0.0278(14) 0.0333(16) 0.0247(14) -0.0006(12) -0.0095(12) -0.0084(12)
C31 0.0322(15) 0.0293(16) 0.0304(16) -0.0006(13) -0.0098(13) -0.0053(13)
C32 0.0334(15) 0.0273(16) 0.0300(16) -0.0037(12) -0.0086(13) -0.0030(12)
C33 0.0302(14) 0.0325(16) 0.0211(14) -0.0014(12) -0.0064(12) -0.0082(12)
C34 0.0270(14) 0.0246(15) 0.0285(15) -0.0002(12) -0.0097(12) -0.0050(11)
C35 0.0467(18) 0.0332(17) 0.0217(14) 0.0009(12) -0.0051(13) -0.0158(14)
C36 0.0451(18) 0.0303(17) 0.0301(16) -0.0034(13) -0.0053(14) -0.0155(14)
C37 0.0272(14) 0.0320(16) 0.0268(15) -0.0050(12) -0.0078(12) -0.0092(12)
C38 0.0399(17) 0.0336(17) 0.0209(14) -0.0011(12) -0.0048(13) -0.0079(14)
C39 0.0391(17) 0.0307(16) 0.0242(15) -0.0007(12) -0.0085(13) -0.0074(13)
C40 0.081(3) 0.039(2) 0.0230(16) 0.0017(14) -0.0057(17) -0.0218(19)
C41 0.071(2) 0.0309(18) 0.0315(18) 0.0024(14) -0.0069(17) -0.0165(17)
C42 0.0308(15) 0.0349(17) 0.0262(15) -0.0027(13) -0.0078(13) -0.0125(13)
F1B 0.0946(19) 0.0868(19) 0.0646(16) -0.0155(14) 0.0158(15) -0.0626(16)
F2B 0.148(3) 0.109(2) 0.091(2) 0.0352(17) -0.082(2) -0.094(2)
F3B 0.0655(16) 0.0371(14) 0.172(3) 0.0109(16) -0.0349(18) -0.0147(12)
F4B 0.0610(13) 0.0707(15) 0.0269(10) 0.0063(10) -0.0027(10) -0.0001(11)
F5B 0.116(2) 0.0450(13) 0.0430(13) 0.0091(10) -0.0358(13) -0.0075(13)
F6B 0.0572(14) 0.126(2) 0.0512(14) 0.0308(14) -0.0356(12) -0.0257(14)
F7B 0.0488(13) 0.125(2) 0.0296(11) -0.0284(12) -0.0144(10) 0.0148(13)
F8B 0.0428(11) 0.0978(18) 0.0398(12) -0.0072(11) -0.0238(10) -0.0120(11)
F9B 0.0837(17) 0.0774(17) 0.0564(15) 0.0240(13) -0.0391(13) 0.0001(14)
F10B 0.0346(11) 0.0818(17) 0.0730(16) 0.0005(13) -0.0180(11) -0.0211(11)
F11B 0.0366(11) 0.0625(16) 0.111(2) -0.0227(14) -0.0258(13) 0.0078(11)
F12B 0.0419(12) 0.120(2) 0.0535(15) 0.0207(14) -0.0039(11) -0.0226(13)
F13B 0.0435(11) 0.0462(12) 0.0510(12) 0.0000(9) -0.0303(10) -0.0044(9)
F14B 0.0826(15) 0.0390(11) 0.0512(12) -0.0054(9) -0.0418(12) -0.0109(10)
F15B 0.0399(11) 0.0503(13) 0.0669(15) 0.0188(11) -0.0070(10) -0.0044(9)
F16B 0.0714(16) 0.109(2) 0.0438(13) -0.0086(14) 0.0127(12) -0.0487(15)
F17B 0.0478(13) 0.144(3) 0.0721(17) 0.0126(17) -0.0202(13) -0.0541(16)
F18B 0.0481(14) 0.0525(16) 0.183(3) 0.0213(18) 0.0166(17) -0.0186(12)
F19B 0.0601(16) 0.0381(14) 0.220(4) -0.0135(18) -0.060(2) -0.0032(12)
F20B 0.0606(17) 0.0502(16) 0.287(5) 0.000(2) -0.093(2) -0.0102(13)
F21B 0.184(4) 0.239(5) 0.099(3) 0.039(3) -0.056(3) 0.118(4)
F22B 0.0412(11) 0.0698(15) 0.0515(13) 0.0103(11) -0.0158(10) -0.0293(10)
F23B 0.0615(15) 0.0915(19) 0.096(2) -0.0568(16) -0.0152(14) -0.0246(14)
F24B 0.112(2) 0.0934(18) 0.0620(15) 0.0358(13) -0.0637(15) -0.0718(16)
C1B 0.0239(13) 0.0305(16) 0.0281(15) -0.0012(12) -0.0086(12) -0.0036(12)
C2B 0.0293(14) 0.0324(16) 0.0265(15) 0.0003(12) -0.0102(12) -0.0062(12)
C3B 0.0279(14) 0.0363(17) 0.0289(15) -0.0071(13) -0.0089(13) -0.0052(13)
C4B 0.0281(15) 0.0436(19) 0.0279(15) -0.0071(13) -0.0104(13) -0.0050(13)
C5B 0.0299(15) 0.0420(18) 0.0219(14) -0.0007(13) -0.0099(12) -0.0042(13)
C6B 0.0285(14) 0.0342(17) 0.0284(15) 0.0007(13) -0.0095(12) -0.0063(12)
C7B 0.0400(18) 0.044(2) 0.0400(19) -0.0051(15) -0.0182(16) -0.0131(15)
C8B 0.0462(19) 0.047(2) 0.0292(17) -0.0033(15) -0.0178(15) -0.0036(16)
C9B 0.0247(13) 0.0243(14) 0.0251(14) 0.0001(11) -0.0072(12) -0.0056(11)
C10B 0.0242(14) 0.0339(17) 0.0283(15) -0.0042(12) -0.0084(12) -0.0021(12)
C11B 0.0321(15) 0.0299(16) 0.0262(15) -0.0019(12) -0.0113(13) 0.0005(12)
C12B 0.0336(16) 0.0402(18) 0.0233(15) 0.0003(13) -0.0041(13) -0.0028(14)
C13B 0.0258(14) 0.0424(18) 0.0288(16) 0.0047(13) -0.0066(13) -0.0060(13)
C14B 0.0258(14) 0.0369(17) 0.0258(15) 0.0020(12) -0.0106(12) -0.0065(12)
C15B 0.0422(19) 0.065(3) 0.0248(17) -0.0048(16) -0.0115(15) 0.0070(17)
C16B 0.0328(17) 0.066(3) 0.0305(18) 0.0031(17) -0.0036(15) -0.0060(17)
C17B 0.0265(14) 0.0375(17) 0.0203(14) -0.0036(12) -0.0084(12) -0.0089(12)
C18B 0.0221(13) 0.0343(16) 0.0239(14) -0.0032(12) -0.0074(11) -0.0072(12)
C19B 0.0272(14) 0.0343(16) 0.0252(14) -0.0051(12) -0.0114(12) -0.0053(12)
C20B 0.0237(14) 0.0418(18) 0.0334(16) -0.0107(14) -0.0111(13) -0.0046(13)
C21B 0.0262(14) 0.0400(18) 0.0319(16) -0.0085(14) -0.0064(13) -0.0085(13)
C22B 0.0275(14) 0.0355(17) 0.0247(15) -0.0030(12) -0.0069(12) -0.0064(12)
C23B 0.0306(15) 0.0401(18) 0.0290(16) -0.0030(13) -0.0114(13) -0.0070(13)
C24B 0.0271(16) 0.044(2) 0.055(2) -0.0054(17) -0.0017(16) -0.0121(15)
C25B 0.0276(14) 0.0338(16) 0.0182(13) -0.0013(11) -0.0040(11) -0.0100(12)
C26B 0.0336(16) 0.0322(17) 0.0386(17) 0.0012(13) -0.0144(14) -0.0133(13)
C27B 0.0358(17) 0.0363(18) 0.0450(19) 0.0048(15) -0.0109(15) -0.0111(14)
C28B 0.0395(17) 0.0341(18) 0.0400(18) -0.0013(14) -0.0068(15) -0.0158(14)
C29B 0.0332(15) 0.0398(18) 0.0223(15) -0.0007(13) -0.0005(13) -0.0164(14)
C30B 0.0275(14) 0.0394(17) 0.0218(14) 0.0017(12) -0.0072(12) -0.0116(13)
C31B 0.064(3) 0.038(2) 0.099(4) 0.003(2) -0.040(3) -0.0083(19)
C32B 0.0480(19) 0.047(2) 0.0341(18) -0.0032(15) -0.0110(16) -0.0236(17)
B1B 0.0238(15) 0.0318(18) 0.0245(16) 0.0018(13) -0.0075(13) -0.0076(13)
F1D 0.0749(16) 0.0979(19) 0.0530(14) 0.0197(13) -0.0309(12) -0.0503(15)
F2D 0.0969(19) 0.0884(18) 0.0495(14) -0.0147(13) -0.0292(13) -0.0417(15)
F3D 0.0934(19) 0.0665(16) 0.117(2) 0.0114(15) -0.0850(18) -0.0253(14)
F4D 0.0491(13) 0.0675(16) 0.0901(18) -0.0011(13) -0.0391(13) -0.0002(11)
F5D 0.0571(14) 0.0763(17) 0.0573(15) 0.0244(13) -0.0130(12) 0.0103(12)
F6D 0.0645(14) 0.0649(15) 0.0453(13) -0.0159(11) -0.0147(11) 0.0191(12)
F7D 0.183(3) 0.091(2) 0.0660(17) 0.0264(15) -0.061(2) -0.090(2)
F8D 0.093(2) 0.095(2) 0.141(3) 0.076(2) -0.053(2) -0.0341(18)
F9D 0.124(2) 0.0716(18) 0.084(2) -0.0231(15) 0.0465(18) -0.0538(18)
F10D 0.0415(11) 0.0855(17) 0.0677(15) -0.0428(13) -0.0114(11) -0.0129(11)
F11D 0.0541(13) 0.0942(18) 0.0440(12) -0.0001(12) -0.0159(10) -0.0420(12)
F12D 0.0611(14) 0.0882(18) 0.0725(16) 0.0090(13) -0.0486(13) -0.0191(13)
F13D 0.156(4) 0.104(3) 0.074(2) -0.008(2) 0.049(2) -0.010(3)
F14D 0.139(3) 0.097(3) 0.158(4) 0.034(3) 0.090(3) -0.017(2)
F15D 0.0555(18) 0.117(3) 0.196(4) 0.018(3) 0.018(2) -0.0009(19)
F21D 0.103(3) 0.296(6) 0.068(2) -0.011(3) -0.0486(19) -0.079(3)
F19D 0.474(9) 0.079(2) 0.119(3) 0.004(2) -0.209(5) 0.024(4)
F20D 0.088(2) 0.244(4) 0.0327(14) -0.014(2) -0.0251(14) 0.055(2)
F22D 0.053(2) 0.107(5) 0.0266(19) 0.006(2) -0.0031(16) 0.000(3)
F23D 0.307(15) 0.147(7) 0.119(6) -0.081(5) 0.046(7) 0.045(7)
F24D 0.049(3) 0.61(2) 0.054(3) -0.025(9) -0.020(3) 0.099(8)
C1D 0.0278(14) 0.0490(19) 0.0194(14) -0.0026(13) -0.0078(12) -0.0059(13)
C2D 0.0379(17) 0.0426(19) 0.0262(15) 0.0046(13) -0.0161(14) -0.0083(14)
C3D 0.051(2) 0.047(2) 0.0277(16) 0.0021(14) -0.0199(15) -0.0172(16)
C4D 0.053(2) 0.0404(19) 0.0277(16) -0.0035(14) -0.0162(15) -0.0069(16)
C5D 0.0420(18) 0.0424(19) 0.0254(16) -0.0042(14) -0.0125(14) 0.0008(15)
C6D 0.0320(15) 0.047(2) 0.0256(15) -0.0004(14) -0.0104(13) -0.0083(14)
C7D 0.072(3) 0.055(2) 0.044(2) 0.0062(18) -0.037(2) -0.021(2)
C8D 0.048(2) 0.048(2) 0.0336(18) 0.0012(16) -0.0163(16) -0.0020(17)
C9D 0.0269(14) 0.0358(17) 0.0286(15) -0.0014(13) -0.0103(12) -0.0020(12)
C10D 0.0285(15) 0.0382(17) 0.0271(15) -0.0059(13) -0.0094(13) -0.0058(13)
C11D 0.0341(16) 0.0345(17) 0.0273(16) -0.0041(13) -0.0063(13) -0.0010(13)
C12D 0.0327(16) 0.0441(19) 0.0240(15) -0.0034(13) -0.0090(13) 0.0006(14)
C13D 0.0234(14) 0.0428(18) 0.0277(15) -0.0079(13) -0.0079(12) -0.0019(13)
C14D 0.0253(14) 0.0396(18) 0.0263(15) -0.0053(13) -0.0083(12) -0.0059(13)
C15D 0.053(2) 0.044(2) 0.0286(17) -0.0003(15) -0.0113(16) -0.0118(16)
C16D 0.0282(16) 0.062(2) 0.0335(18) -0.0079(16) -0.0109(14) -0.0070(15)
C17D 0.0373(17) 0.045(2) 0.0273(16) 0.0009(14) -0.0119(14) -0.0084(14)
C18D 0.0407(19) 0.052(2) 0.042(2) 0.0088(17) -0.0022(16) -0.0043(17)
C19D 0.048(2) 0.060(3) 0.062(3) 0.018(2) 0.005(2) -0.009(2)
C20D 0.062(3) 0.073(3) 0.065(3) 0.015(2) -0.003(2) -0.032(2)
C21D 0.091(3) 0.054(3) 0.063(3) -0.006(2) 0.012(3) -0.035(3)
C22D 0.073(3) 0.058(3) 0.047(2) -0.007(2) 0.006(2) -0.027(2)
C23D 0.072(4) 0.073(4) 0.107(5) 0.022(4) 0.017(3) -0.019(3)
C25D 0.0354(16) 0.0373(18) 0.0299(16) 0.0016(13) -0.0152(13) -0.0098(13)
C26D 0.0355(16) 0.047(2) 0.0277(16) -0.0016(14) -0.0118(14) -0.0035(14)
C27D 0.0375(17) 0.044(2) 0.0340(17) -0.0019(14) -0.0175(15) -0.0004(15)
C28D 0.0361(18) 0.065(2) 0.040(2) 0.0012(17) -0.0167(16) 0.0052(17)
C29D 0.0403(19) 0.066(3) 0.0349(19) -0.0026(17) -0.0123(16) 0.0078(17)
C30D 0.0391(17) 0.048(2) 0.0286(16) -0.0009(14) -0.0125(14) 0.0028(15)
C31D 0.051(2) 0.075(3) 0.043(2) -0.003(2) -0.0242(19) 0.014(2)
C32D 0.062(3) 0.127(5) 0.040(2) -0.004(3) -0.015(2) 0.041(3)
B1D 0.0312(17) 0.040(2) 0.0269(17) -0.0019(15) -0.0103(14) -0.0090(15)
C24D 0.089(7) 0.066(6) 0.062(6) -0.010(5) 0.007(6) -0.041(6)
F18D 0.226(15) 0.086(7) 0.132(9) -0.039(7) 0.047(8) -0.112(9)
F17D 0.158(9) 0.050(4) 0.31(3) -0.015(9) -0.055(13) 0.000(5)
F16D 0.60(4) 0.139(11) 0.179(16) -0.015(10) -0.11(2) -0.082(16)
C24A 0.050(8) 0.115(15) 0.054(9) -0.007(9) 0.000(7) -0.043(9)
F18A 0.20(2) 0.079(8) 0.142(13) 0.062(9) -0.030(14) -0.022(10)
F17A 0.116(8) 0.055(5) 0.185(14) 0.026(6) -0.042(8) -0.002(5)
F16A 0.83(7) 0.120(14) 0.134(15) -0.118(12) 0.31(3) -0.28(3)

loop_
_atom_type_symbol
_atom_type_description
_atom_type_scat_dispersion_real
_atom_type_scat_dispersion_imag
_atom_type_scat_source
C C 0.0033 0.0016 'International Tables Vol C Tables 4.2.6.8 and 6.1.1.4'
H H 0.0000 0.0000 'International Tables Vol C Tables 4.2.6.8 and 6.1.1.4'
B B 0.0013 0.0007 'International Tables Vol C Tables 4.2.6.8 and 6.1.1.4'
F F 0.0171 0.0103 'International Tables Vol C Tables 4.2.6.8 and 6.1.1.4'
Fe Fe 0.3463 0.8444 'International Tables Vol C Tables 4.2.6.8 and 6.1.1.4'
N N 0.0061 0.0033 'International Tables Vol C Tables 4.2.6.8 and 6.1.1.4'
O O 0.0106 0.0060 'International Tables Vol C Tables 4.2.6.8 and 6.1.1.4'

loop_
_geom_angle_atom_site_label_1
_geom_angle_atom_site_label_2
_geom_angle_atom_site_label_3
_geom_angle
_geom_angle_site_symmetry_1
_geom_angle_site_symmetry_3
O1 Fe1 N2 164.07(9) . .
O1 Fe1 N3 97.38(9) . .
N2 Fe1 N3 85.17(10) . .
O1 Fe1 N1 95.89(9) . .
N2 Fe1 N1 85.42(10) . .
N3 Fe1 N1 161.97(10) . .
O4 Fe2 N5 172.45(9) . 2_656
O4 Fe2 N4 95.34(9) . 2_656
N5 Fe2 N4 85.33(10) 2_656 2_656
O4 Fe2 N6 95.77(9) . 2_656
N5 Fe2 N6 84.99(9) 2_656 2_656
N4 Fe2 N6 164.92(10) 2_656 2_656
C31 O1 Fe1 112.21(18) . .
C42 O4 Fe2 120.49(19) . .
C3 N1 C1 111.6(2) . .
C3 N1 C2 108.2(2) . .
C1 N1 C2 107.1(2) . .
C3 N1 Fe1 106.83(18) . .
C1 N1 Fe1 115.70(18) . .
C2 N1 Fe1 107.07(18) . .
C5 N2 C4 110.5(2) . .
C5 N2 C6 109.9(2) . .
C4 N2 C6 112.2(2) . .
C5 N2 Fe1 108.18(18) . .
C4 N2 Fe1 107.62(19) . .
C6 N2 Fe1 108.36(18) . .
C8 N3 C7 108.4(2) . .
C8 N3 C9 107.3(2) . .
C7 N3 C9 111.1(2) . .
C8 N3 Fe1 105.41(18) . .
C7 N3 Fe1 107.68(17) . .
C9 N3 Fe1 116.66(18) . .
C17 N4 C16 107.5(2) . .
C17 N4 C18 108.1(2) . .
C16 N4 C18 111.2(2) . .
C17 N4 Fe2 104.60(18) . 2_656
C16 N4 Fe2 117.28(18) . 2_656
C18 N4 Fe2 107.60(18) . 2_656
C20 N5 C19 110.9(2) . .
C20 N5 C21 110.0(2) . .
C19 N5 C21 111.4(2) . .
C20 N5 Fe2 110.27(18) . 2_656
C19 N5 Fe2 106.78(18) . 2_656
C21 N5 Fe2 107.36(17) . 2_656
C24 N6 C22 111.8(2) . .
C24 N6 C23 106.5(2) . .
C22 N6 C23 107.3(2) . .
C24 N6 Fe2 117.37(18) . 2_656
C22 N6 Fe2 107.63(17) . 2_656
C23 N6 Fe2 105.60(18) . 2_656
N1 C1 C28 115.4(2) . .
N1 C3 C4 109.8(2) . .
N2 C4 C3 107.6(2) . .
N2 C6 C7 108.0(2) . .
N3 C7 C6 109.0(2) . .
N3 C9 C10 115.5(2) . .
C15 C10 C11 117.2(3) . .
C15 C10 C9 120.1(3) . .
C11 C10 C9 122.5(3) . .
C12 C11 C10 121.2(3) . .
C11 C12 C13 121.6(3) . .
C12 C13 C14 116.9(3) . .
C12 C13 C16 122.4(3) . .
C14 C13 C16 120.6(3) . .
C15 C14 C13 121.5(3) . .
C10 C15 C14 121.6(3) . .
C13 C16 N4 115.5(3) . .
N4 C18 C19 108.6(2) . .
N5 C19 C18 108.3(2) . .
N5 C21 C22 107.1(2) . .
N6 C22 C21 108.7(2) . .
N6 C24 C25 115.8(2) . .
C26 C25 C30 118.0(3) . .
C26 C25 C24 120.3(3) . .
C30 C25 C24 121.5(3) . .
C27 C26 C25 121.1(3) . .
C28 C27 C26 121.2(3) . .
C27 C28 C29 118.3(3) . .
C27 C28 C1 119.4(3) . .
C29 C28 C1 122.1(3) . .
C28 C29 C30 120.7(3) . .
C29 C30 C25 120.6(3) . .
O2 C31 O1 123.2(3) . .
O2 C31 C32 120.9(3) . .
O1 C31 C32 115.9(3) . .
C33 C32 C41 119.9(3) . .
C33 C32 C31 119.1(3) . .
C41 C32 C31 121.0(3) . .
C32 C33 C34 121.1(3) . .
C33 C34 C39 119.6(3) . .
C33 C34 C35 121.8(3) . .
C39 C34 C35 118.5(3) . .
C36 C35 C34 121.1(3) . .
C35 C36 C37 120.0(3) . .
C38 C37 C36 119.9(3) . .
C38 C37 C42 121.3(3) . .
C36 C37 C42 118.8(3) . .
C37 C38 C39 121.0(3) . .
C34 C39 C38 119.4(3) . .
C34 C39 C40 118.0(3) . .
C38 C39 C40 122.6(3) . .
C41 C40 C39 120.9(3) . .
C40 C41 C32 120.4(3) . .
O3 C42 O4 124.3(3) . .
O3 C42 C37 120.8(3) . .
O4 C42 C37 114.9(3) . .
C2B C1B C6B 115.3(3) . .
C2B C1B B1B 121.7(3) . .
C6B C1B B1B 122.9(3) . .
C3B C2B C1B 122.6(3) . .
C2B C3B C4B 120.4(3) . .
C2B C3B C7B 119.0(3) . .
C4B C3B C7B 120.6(3) . .
C5B C4B C3B 118.5(3) . .
C4B C5B C6B 120.8(3) . .
C4B C5B C8B 119.8(3) . .
C6B C5B C8B 119.4(3) . .
C5B C6B C1B 122.3(3) . .
F3B C7B F1B 106.9(3) . .
F3B C7B F2B 105.5(3) . .
F1B C7B F2B 105.6(3) . .
F3B C7B C3B 112.3(3) . .
F1B C7B C3B 113.0(3) . .
F2B C7B C3B 113.0(3) . .
F5B C8B F6B 106.7(3) . .
F5B C8B F4B 105.5(3) . .
F6B C8B F4B 106.6(3) . .
F5B C8B C5B 113.9(3) . .
F6B C8B C5B 112.5(3) . .
F4B C8B C5B 111.1(3) . .
C14B C9B C10B 115.6(3) . .
C14B C9B B1B 121.0(2) . .
C10B C9B B1B 122.4(2) . .
C11B C10B C9B 122.5(3) . .
C12B C11B C10B 121.0(3) . .
C12B C11B C15B 118.7(3) . .
C10B C11B C15B 120.2(3) . .
C11B C12B C13B 117.2(3) . .
C14B C13B C12B 121.3(3) . .
C14B C13B C16B 119.5(3) . .
C12B C13B C16B 119.2(3) . .
C13B C14B C9B 122.4(3) . .
F7B C15B F8B 106.8(3) . .
F7B C15B F9B 107.2(3) . .
F8B C15B F9B 103.8(3) . .
F7B C15B C11B 113.6(3) . .
F8B C15B C11B 113.0(3) . .
F9B C15B C11B 111.7(3) . .
F10B C16B F11B 106.0(3) . .
F10B C16B F12B 105.0(3) . .
F11B C16B F12B 107.4(3) . .
F10B C16B C13B 114.2(3) . .
F11B C16B C13B 111.5(3) . .
F12B C16B C13B 112.3(3) . .
C22B C17B C18B 115.9(3) . .
C22B C17B B1B 123.4(3) . .
C18B C17B B1B 120.7(2) . .
C19B C18B C17B 122.1(3) . .
C20B C19B C18B 120.2(3) . .
C20B C19B C23B 119.2(3) . .
C18B C19B C23B 120.6(3) . .
C19B C20B C21B 118.9(3) . .
C20B C21B C22B 120.4(3) . .
C20B C21B C24B 119.4(3) . .
C22B C21B C24B 120.2(3) . .
C21B C22B C17B 122.5(3) . .
F13B C23B F15B 106.5(2) . .
F13B C23B F14B 104.4(2) . .
F15B C23B F14B 105.6(3) . .
F13B C23B C19B 113.9(2) . .
F15B C23B C19B 113.7(3) . .
F14B C23B C19B 112.0(2) . .
F18B C24B F17B 107.4(3) . .
F18B C24B F16B 105.3(3) . .
F17B C24B F16B 104.1(3) . .
F18B C24B C21B 114.1(3) . .
F17B C24B C21B 113.4(3) . .
F16B C24B C21B 111.9(3) . .
C26B C25B C30B 114.8(3) . .
C26B C25B B1B 122.6(2) . .
C30B C25B B1B 121.3(3) . .
C27B C26B C25B 122.4(3) . .
C26B C27B C28B 121.2(3) . .
C26B C27B C31B 119.2(3) . .
C28B C27B C31B 119.6(3) . .
C29B C28B C27B 117.4(3) . .
C30B C29B C28B 121.2(3) . .
C30B C29B C32B 119.2(3) . .
C28B C29B C32B 119.6(3) . .
C29B C30B C25B 123.1(3) . .
F20B C31B F21B 105.3(5) . .
F20B C31B F19B 105.3(4) . .
F21B C31B F19B 104.8(4) . .
F20B C31B C27B 115.0(4) . .
F21B C31B C27B 111.6(4) . .
F19B C31B C27B 114.0(3) . .
F22B C32B F24B 105.8(3) . .
F22B C32B F23B 104.9(3) . .
F24B C32B F23B 106.6(3) . .
F22B C32B C29B 114.3(3) . .
F24B C32B C29B 111.8(3) . .
F23B C32B C29B 112.8(3) . .
C25B B1B C17B 114.0(2) . .
C25B B1B C1B 113.3(2) . .
C17B B1B C1B 107.6(2) . .
C25B B1B C9B 100.4(2) . .
C17B B1B C9B 110.7(2) . .
C1B B1B C9B 110.7(2) . .
C2D C1D C6D 115.5(3) . .
C2D C1D B1D 124.6(3) . .
C6D C1D B1D 119.4(3) . .
C1D C2D C3D 122.4(3) . .
C4D C3D C2D 120.8(3) . .
C4D C3D C7D 119.2(3) . .
C2D C3D C7D 120.0(3) . .
C3D C4D C5D 118.2(3) . .
C6D C5D C4D 120.5(3) . .
C6D C5D C8D 120.8(3) . .
C4D C5D C8D 118.5(3) . .
C5D C6D C1D 122.5(3) . .
F3D C7D F1D 106.5(3) . .
F3D C7D F2D 105.0(3) . .
F1D C7D F2D 104.8(3) . .
F3D C7D C3D 113.9(3) . .
F1D C7D C3D 112.9(3) . .
F2D C7D C3D 112.9(3) . .
F5D C8D F6D 105.9(3) . .
F5D C8D F4D 104.8(3) . .
F6D C8D F4D 105.7(3) . .
F5D C8D C5D 111.8(3) . .
F6D C8D C5D 113.8(3) . .
F4D C8D C5D 114.1(3) . .
C14D C9D C10D 115.3(3) . .
C14D C9D B1D 125.6(3) . .
C10D C9D B1D 118.9(3) . .
C11D C10D C9D 123.1(3) . .
C10D C11D C12D 119.6(3) . .
C10D C11D C15D 120.8(3) . .
C12D C11D C15D 119.6(3) . .
C13D C12D C11D 118.9(3) . .
C12D C13D C14D 120.6(3) . .
C12D C13D C16D 118.6(3) . .
C14D C13D C16D 120.7(3) . .
C13D C14D C9D 122.3(3) . .
F7D C15D F8D 104.0(3) . .
F7D C15D F9D 105.2(3) . .
F8D C15D F9D 104.5(3) . .
F7D C15D C11D 114.8(3) . .
F8D C15D C11D 114.2(3) . .
F9D C15D C11D 113.1(3) . .
F11D C16D F12D 105.6(3) . .
F11D C16D F10D 107.3(3) . .
F12D C16D F10D 105.0(3) . .
F11D C16D C13D 113.8(3) . .
F12D C16D C13D 112.8(3) . .
F10D C16D C13D 111.8(3) . .
C22D C17D C18D 114.7(3) . .
C22D C17D B1D 120.7(3) . .
C18D C17D B1D 124.6(3) . .
C19D C18D C17D 122.1(4) . .
C20D C19D C18D 120.7(4) . .
C20D C19D C23D 120.9(4) . .
C18D C19D C23D 118.4(4) . .
C21D C20D C19D 118.4(4) . .
C20D C21D C22D 120.1(4) . .
C20D C21D C24D 117.0(5) . .
C22D C21D C24D 121.7(5) . .
C20D C21D C24A 117.4(6) . .
C22D C21D C24A 117.1(6) . .
C24D C21D C24A 34.6(6) . .
C17D C22D C21D 123.9(4) . .
F14D C23D F13D 108.4(6) . .
F14D C23D F15D 107.5(5) . .
F13D C23D F15D 106.6(5) . .
F14D C23D C19D 112.3(5) . .
F13D C23D C19D 113.0(5) . .
F15D C23D C19D 108.8(5) . .
C30D C25D C26D 115.7(3) . .
C30D C25D B1D 125.7(3) . .
C26D C25D B1D 118.6(3) . .
C27D C26D C25D 122.0(3) . .
C28D C27D C26D 120.7(3) . .
C28D C27D C31D 120.0(3) . .
C26D C27D C31D 119.3(3) . .
C27D C28D C29D 118.5(3) . .
C30D C29D C28D 120.1(3) . .
C30D C29D C32D 121.2(3) . .
C28D C29D C32D 118.7(3) . .
C25D C30D C29D 122.9(3) . .
F19D C31D F20D 110.0(5) . .
F19D C31D F21D 103.4(4) . .
F20D C31D F21D 100.7(4) . .
F19D C31D C27D 113.6(4) . .
F20D C31D C27D 116.4(3) . .
F21D C31D C27D 111.2(4) . .
F22F C32D F24D 125.1(7) . .
F22F C32D F23F 107.5(8) . .
F24D C32D F23F 51.3(8) . .
F22F C32D F22D 29.6(5) . .
F24D C32D F22D 115.4(7) . .
F23F C32D F22D 126.1(6) . .
F22F C32D F24F 112.3(7) . .
F24D C32D F24F 42.2(9) . .
F23F C32D F24F 93.1(5) . .
F22D C32D F24F 87.0(6) . .
F22F C32D C29D 116.9(7) . .
F24D C32D C29D 117.7(5) . .
F23F C32D C29D 115.7(5) . .
F22D C32D C29D 115.0(4) . .
F24F C32D C29D 109.0(5) . .
F22F C32D F23D 70.2(7) . .
F24D C32D F23D 100.9(7) . .
F23F C32D F23D 50.7(5) . .
F22D C32D F23D 99.3(6) . .
F24F C32D F23D 139.0(6) . .
C29D C32D F23D 104.8(5) . .
C25D B1D C9D 111.1(2) . .
C25D B1D C1D 111.2(2) . .
C9D B1D C1D 104.0(3) . .
C25D B1D C17D 106.1(3) . .
C9D B1D C17D 112.0(2) . .
C1D B1D C17D 112.4(3) . .
F16D C24D F18D 96.9(16) . .
F16D C24D F17D 95.1(16) . .
F18D C24D F17D 115.5(14) . .
F16D C24D C21D 120.3(13) . .
F18D C24D C21D 118.9(9) . .
F17D C24D C21D 107.8(10) . .
F18A C24A F17A 106(2) . .
F18A C24A F16A 88(2) . .
F17A C24A F16A 142(3) . .
F18A C24A C21D 104.3(18) . .
F17A C24A C21D 124.1(13) . .
F16A C24A C21D 83.2(17) . .

loop_
_geom_bond_atom_site_label_1
_geom_bond_atom_site_label_2
_geom_bond_distance
_geom_bond_site_symmetry_2
Fe1 O1 1.914(2) .
Fe1 N2 1.995(2) .
Fe1 N3 2.073(2) .
Fe1 N1 2.086(2) .
Fe2 O4 1.898(2) .
Fe2 N5 1.992(2) 2_656
Fe2 N4 2.079(2) 2_656
Fe2 N6 2.082(2) 2_656
O1 C31 1.293(4) .
O2 C31 1.233(4) .
O3 C42 1.232(4) .
O4 C42 1.305(4) .
N1 C3 1.496(4) .
N1 C1 1.497(4) .
N1 C2 1.507(4) .
N2 C5 1.480(4) .
N2 C4 1.488(4) .
N2 C6 1.493(4) .
N3 C8 1.496(4) .
N3 C7 1.499(4) .
N3 C9 1.506(4) .
N4 C17 1.489(4) .
N4 C16 1.499(4) .
N4 C18 1.508(4) .
N4 Fe2 2.079(2) 2_656
N5 C20 1.473(4) .
N5 C19 1.486(4) .
N5 C21 1.494(4) .
N5 Fe2 1.992(2) 2_656
N6 C24 1.491(4) .
N6 C22 1.493(4) .
N6 C23 1.495(4) .
N6 Fe2 2.082(2) 2_656
C1 C28 1.519(4) .
C3 C4 1.521(4) .
C6 C7 1.517(4) .
C9 C10 1.509(4) .
C10 C15 1.370(4) .
C10 C11 1.393(4) .
C11 C12 1.381(5) .
C12 C13 1.381(4) .
C13 C14 1.387(4) .
C13 C16 1.492(4) .
C14 C15 1.383(5) .
C18 C19 1.519(5) .
C21 C22 1.527(4) .
C24 C25 1.508(4) .
C25 C26 1.385(4) .
C25 C30 1.396(4) .
C26 C27 1.380(4) .
C27 C28 1.379(4) .
C28 C29 1.389(4) .
C29 C30 1.392(4) .
C31 C32 1.505(4) .
C32 C33 1.361(4) .
C32 C41 1.413(4) .
C33 C34 1.408(4) .
C34 C39 1.410(4) .
C34 C35 1.418(4) .
C35 C36 1.366(4) .
C36 C37 1.417(4) .
C37 C38 1.361(4) .
C37 C42 1.503(4) .
C38 C39 1.412(4) .
C39 C40 1.431(5) .
C40 C41 1.360(5) .
F1B C7B 1.309(4) .
F2B C7B 1.325(4) .
F3B C7B 1.306(4) .
F4B C8B 1.347(4) .
F5B C8B 1.314(4) .
F6B C8B 1.329(4) .
F7B C15B 1.327(4) .
F8B C15B 1.353(4) .
F9B C15B 1.353(4) .
F10B C16B 1.319(4) .
F11B C16B 1.340(4) .
F12B C16B 1.347(4) .
F13B C23B 1.333(3) .
F14B C23B 1.364(3) .
F15B C23B 1.338(4) .
F16B C24B 1.343(4) .
F17B C24B 1.311(4) .
F18B C24B 1.311(4) .
F19B C31B 1.335(5) .
F20B C31B 1.278(5) .
F21B C31B 1.312(6) .
F22B C32B 1.317(4) .
F23B C32B 1.349(4) .
F24B C32B 1.343(4) .
C1B C2B 1.397(4) .
C1B C6B 1.414(4) .
C1B B1B 1.645(4) .
C2B C3B 1.397(4) .
C3B C4B 1.403(4) .
C3B C7B 1.495(4) .
C4B C5B 1.369(4) .
C5B C6B 1.402(4) .
C5B C8B 1.500(4) .
C9B C14B 1.391(4) .
C9B C10B 1.397(4) .
C9B B1B 1.646(4) .
C10B C11B 1.393(4) .
C11B C12B 1.378(4) .
C11B C15B 1.490(4) .
C12B C13B 1.400(4) .
C13B C14B 1.383(4) .
C13B C16B 1.497(4) .
C17B C22B 1.400(4) .
C17B C18B 1.404(4) .
C17B B1B 1.645(4) .
C18B C19B 1.404(4) .
C19B C20B 1.386(4) .
C19B C23B 1.485(4) .
C20B C21B 1.389(5) .
C21B C22B 1.392(4) .
C21B C24B 1.491(4) .
C25B C26B 1.400(4) .
C25B C30B 1.406(4) .
C25B B1B 1.628(4) .
C26B C27B 1.393(4) .
C27B C28B 1.393(4) .
C27B C31B 1.486(5) .
C28B C29B 1.382(5) .
C29B C30B 1.381(4) .
C29B C32B 1.494(4) .
F1D C7D 1.331(4) .
F2D C7D 1.354(4) .
F3D C7D 1.326(4) .
F4D C8D 1.336(4) .
F5D C8D 1.331(4) .
F6D C8D 1.334(4) .
F7D C15D 1.300(4) .
F8D C15D 1.316(4) .
F9D C15D 1.330(4) .
F10D C16D 1.342(4) .
F11D C16D 1.327(4) .
F12D C16D 1.340(4) .
F13D C23D 1.323(7) .
F14D C23D 1.305(6) .
F15D C23D 1.352(7) .
F21D C31D 1.346(6) .
F19D C31D 1.263(5) .
F20D C31D 1.273(5) .
F22F C32D 1.199(12) .
F23F C32D 1.272(9) .
F24F C32D 1.485(10) .
F22D C32D 1.326(6) .
F23D C32D 1.514(12) .
F24D C32D 1.213(6) .
C1D C2D 1.390(4) .
C1D C6D 1.410(4) .
C1D B1D 1.643(5) .
C2D C3D 1.398(5) .
C3D C4D 1.380(5) .
C3D C7D 1.484(5) .
C4D C5D 1.392(5) .
C5D C6D 1.385(5) .
C5D C8D 1.492(5) .
C9D C14D 1.399(4) .
C9D C10D 1.417(4) .
C9D B1D 1.641(4) .
C10D C11D 1.387(4) .
C11D C12D 1.400(4) .
C11D C15D 1.477(5) .
C12D C13D 1.386(5) .
C13D C14D 1.398(4) .
C13D C16D 1.478(4) .
C17D C22D 1.379(5) .
C17D C18D 1.399(5) .
C17D B1D 1.645(5) .
C18D C19D 1.388(5) .
C19D C20D 1.382(6) .
C19D C23D 1.536(7) .
C20D C21D 1.362(6) .
C21D C22D 1.385(6) .
C21D C24D 1.461(10) .
C21D C24A 1.77(3) .
C25D C30D 1.375(4) .
C25D C26D 1.419(4) .
C25D B1D 1.640(5) .
C26D C27D 1.379(4) .
C27D C28D 1.379(5) .
C27D C31D 1.490(5) .
C28D C29D 1.391(5) .
C29D C30D 1.391(4) .
C29D C32D 1.488(6) .
C24D F16D 1.18(2) .
C24D F18D 1.244(15) .
C24D F17D 1.360(16) .
C24A F18A 1.12(3) .
C24A F17A 1.16(3) .
C24A F16A 1.73(4) .

loop_
_geom_torsion_atom_site_label_1
_geom_torsion_atom_site_label_2
_geom_torsion_atom_site_label_3
_geom_torsion_atom_site_label_4
_geom_torsion
_geom_torsion_site_symmetry_1
N2 Fe1 O1 C31 -174.9(3) .
N3 Fe1 O1 C31 86.8(2) .
N1 Fe1 O1 C31 -80.9(2) .
N5 Fe2 O4 C42 -175.6(6) 2_656
N4 Fe2 O4 C42 89.7(2) 2_656
N6 Fe2 O4 C42 -80.1(2) 2_656
O1 Fe1 N1 C3 -159.27(19) .
N2 Fe1 N1 C3 4.79(19) .
N3 Fe1 N1 C3 63.5(4) .
O1 Fe1 N1 C1 -34.3(2) .
N2 Fe1 N1 C1 129.8(2) .
N3 Fe1 N1 C1 -171.5(3) .
O1 Fe1 N1 C2 85.0(2) .
N2 Fe1 N1 C2 -111.0(2) .
N3 Fe1 N1 C2 -52.2(4) .
O1 Fe1 N2 C5 -1.1(4) .
N3 Fe1 N2 C5 98.90(19) .
N1 Fe1 N2 C5 -96.50(19) .
O1 Fe1 N2 C4 118.3(3) .
N3 Fe1 N2 C4 -141.74(19) .
N1 Fe1 N2 C4 22.86(18) .
O1 Fe1 N2 C6 -120.2(3) .
N3 Fe1 N2 C6 -20.25(19) .
N1 Fe1 N2 C6 144.3(2) .
O1 Fe1 N3 C8 -87.53(19) .
N2 Fe1 N3 C8 108.29(19) .
N1 Fe1 N3 C8 49.5(4) .
O1 Fe1 N3 C7 156.96(18) .
N2 Fe1 N3 C7 -7.22(19) .
N1 Fe1 N3 C7 -66.0(4) .
O1 Fe1 N3 C9 31.4(2) .
N2 Fe1 N3 C9 -132.8(2) .
N1 Fe1 N3 C9 168.4(3) .
C3 N1 C1 C28 60.0(3) .
C2 N1 C1 C28 178.3(3) .
Fe1 N1 C1 C28 -62.4(3) .
C1 N1 C3 C4 -158.7(3) .
C2 N1 C3 C4 83.7(3) .
Fe1 N1 C3 C4 -31.3(3) .
C5 N2 C4 C3 72.0(3) .
C6 N2 C4 C3 -165.0(3) .
Fe1 N2 C4 C3 -45.9(3) .
N1 C3 C4 N2 51.8(3) .
C5 N2 C6 C7 -74.2(3) .
C4 N2 C6 C7 162.5(3) .
Fe1 N2 C6 C7 43.8(3) .
C8 N3 C7 C6 -80.6(3) .
C9 N3 C7 C6 161.9(2) .
Fe1 N3 C7 C6 33.0(3) .
N2 C6 C7 N3 -51.1(3) .
C8 N3 C9 C10 -175.6(2) .
C7 N3 C9 C10 -57.4(3) .
Fe1 N3 C9 C10 66.5(3) .
N3 C9 C10 C15 116.0(3) .
N3 C9 C10 C11 -69.1(4) .
C15 C10 C11 C12 -0.2(5) .
C9 C10 C11 C12 -175.2(3) .
C10 C11 C12 C13 -0.3(6) .
C11 C12 C13 C14 0.5(5) .
C11 C12 C13 C16 176.1(3) .
C12 C13 C14 C15 -0.3(5) .
C16 C13 C14 C15 -176.0(3) .
C11 C10 C15 C14 0.3(5) .
C9 C10 C15 C14 175.5(3) .
C13 C14 C15 C10 -0.1(6) .
C12 C13 C16 N4 70.7(4) .
C14 C13 C16 N4 -113.9(3) .
C17 N4 C16 C13 176.8(2) .
C18 N4 C16 C13 58.7(3) .
Fe2 N4 C16 C13 -65.8(3) 2_656
C17 N4 C18 C19 83.2(3) .
C16 N4 C18 C19 -159.0(2) .
Fe2 N4 C18 C19 -29.2(3) 2_656
C20 N5 C19 C18 72.0(3) .
C21 N5 C19 C18 -165.0(2) .
Fe2 N5 C19 C18 -48.1(3) 2_656
N4 C18 C19 N5 51.7(3) .
C20 N5 C21 C22 -72.3(3) .
C19 N5 C21 C22 164.2(2) .
Fe2 N5 C21 C22 47.7(3) 2_656
C24 N6 C22 C21 162.1(2) .
C23 N6 C22 C21 -81.4(3) .
Fe2 N6 C22 C21 31.8(3) 2_656
N5 C21 C22 N6 -53.0(3) .
C22 N6 C24 C25 -58.3(3) .
C23 N6 C24 C25 -175.2(2) .
Fe2 N6 C24 C25 66.8(3) 2_656
N6 C24 C25 C26 95.7(3) .
N6 C24 C25 C30 -89.1(3) .
C30 C25 C26 C27 -1.0(5) .
C24 C25 C26 C27 174.4(3) .
C25 C26 C27 C28 1.7(5) .
C26 C27 C28 C29 -1.4(5) .
C26 C27 C28 C1 -176.7(3) .
N1 C1 C28 C27 -94.6(3) .
N1 C1 C28 C29 90.2(3) .
C27 C28 C29 C30 0.5(4) .
C1 C28 C29 C30 175.6(3) .
C28 C29 C30 C25 0.2(4) .
C26 C25 C30 C29 0.0(4) .
C24 C25 C30 C29 -175.3(2) .
Fe1 O1 C31 O2 -7.0(4) .
Fe1 O1 C31 C32 171.43(19) .
O2 C31 C32 C33 -0.3(4) .
O1 C31 C32 C33 -178.7(3) .
O2 C31 C32 C41 179.2(3) .
O1 C31 C32 C41 0.8(4) .
C41 C32 C33 C34 -0.7(5) .
C31 C32 C33 C34 178.8(3) .
C32 C33 C34 C39 0.3(4) .
C32 C33 C34 C35 179.2(3) .
C33 C34 C35 C36 -179.0(3) .
C39 C34 C35 C36 -0.2(5) .
C34 C35 C36 C37 -0.1(5) .
C35 C36 C37 C38 -0.5(5) .
C35 C36 C37 C42 178.9(3) .
C36 C37 C38 C39 1.4(5) .
C42 C37 C38 C39 -178.0(3) .
C33 C34 C39 C38 179.9(3) .
C35 C34 C39 C38 1.1(4) .
C33 C34 C39 C40 0.0(4) .
C35 C34 C39 C40 -178.9(3) .
C37 C38 C39 C34 -1.7(5) .
C37 C38 C39 C40 178.3(3) .
C34 C39 C40 C41 0.1(5) .
C38 C39 C40 C41 -179.8(3) .
C39 C40 C41 C32 -0.5(6) .
C33 C32 C41 C40 0.8(5) .
C31 C32 C41 C40 -178.7(3) .
Fe2 O4 C42 O3 -5.0(4) .
Fe2 O4 C42 C37 173.63(18) .
C38 C37 C42 O3 177.6(3) .
C36 C37 C42 O3 -1.8(4) .
C38 C37 C42 O4 -1.1(4) .
C36 C37 C42 O4 179.5(3) .
C6B C1B C2B C3B 1.7(4) .
B1B C1B C2B C3B -178.2(3) .
C1B C2B C3B C4B 0.8(5) .
C1B C2B C3B C7B 179.4(3) .
C2B C3B C4B C5B -2.5(4) .
C7B C3B C4B C5B 178.9(3) .
C3B C4B C5B C6B 1.6(4) .
C3B C4B C5B C8B -177.2(3) .
C4B C5B C6B C1B 1.0(5) .
C8B C5B C6B C1B 179.9(3) .
C2B C1B C6B C5B -2.6(4) .
B1B C1B C6B C5B 177.3(3) .
C2B C3B C7B F3B 64.0(4) .
C4B C3B C7B F3B -117.5(3) .
C2B C3B C7B F1B -57.1(4) .
C4B C3B C7B F1B 121.5(3) .
C2B C3B C7B F2B -176.8(3) .
C4B C3B C7B F2B 1.7(5) .
C4B C5B C8B F5B -150.2(3) .
C6B C5B C8B F5B 31.0(4) .
C4B C5B C8B F6B -28.6(4) .
C6B C5B C8B F6B 152.6(3) .
C4B C5B C8B F4B 90.9(4) .
C6B C5B C8B F4B -88.0(4) .
C14B C9B C10B C11B 0.3(4) .
B1B C9B C10B C11B -168.1(3) .
C9B C10B C11B C12B -0.4(5) .
C9B C10B C11B C15B 179.7(3) .
C10B C11B C12B C13B -0.3(5) .
C15B C11B C12B C13B 179.7(3) .
C11B C12B C13B C14B 1.0(5) .
C11B C12B C13B C16B 178.1(3) .
C12B C13B C14B C9B -1.1(5) .
C16B C13B C14B C9B -178.2(3) .
C10B C9B C14B C13B 0.4(4) .
B1B C9B C14B C13B 169.0(3) .
C12B C11B C15B F7B 30.5(5) .
C10B C11B C15B F7B -149.5(3) .
C12B C11B C15B F8B 152.4(3) .
C10B C11B C15B F8B -27.6(5) .
C12B C11B C15B F9B -90.9(4) .
C10B C11B C15B F9B 89.0(4) .
C14B C13B C16B F10B -32.4(5) .
C12B C13B C16B F10B 150.5(3) .
C14B C13B C16B F11B 87.7(4) .
C12B C13B C16B F11B -89.4(4) .
C14B C13B C16B F12B -151.7(3) .
C12B C13B C16B F12B 31.1(5) .
C22B C17B C18B C19B -2.1(4) .
B1B C17B C18B C19B 178.3(2) .
C17B C18B C19B C20B -0.5(4) .
C17B C18B C19B C23B 177.7(3) .
C18B C19B C20B C21B 2.3(4) .
C23B C19B C20B C21B -176.0(3) .
C19B C20B C21B C22B -1.3(4) .
C19B C20B C21B C24B 176.5(3) .
C20B C21B C22B C17B -1.5(4) .
C24B C21B C22B C17B -179.3(3) .
C18B C17B C22B C21B 3.1(4) .
B1B C17B C22B C21B -177.3(3) .
C20B C19B C23B F13B -40.1(4) .
C18B C19B C23B F13B 141.7(3) .
C20B C19B C23B F15B -162.4(3) .
C18B C19B C23B F15B 19.4(4) .
C20B C19B C23B F14B 78.0(3) .
C18B C19B C23B F14B -100.2(3) .
C20B C21B C24B F18B 168.9(3) .
C22B C21B C24B F18B -13.2(5) .
C20B C21B C24B F17B 45.7(4) .
C22B C21B C24B F17B -136.5(3) .
C20B C21B C24B F16B -71.7(4) .
C22B C21B C24B F16B 106.2(4) .
C30B C25B C26B C27B 0.1(4) .
B1B C25B C26B C27B -166.7(3) .
C25B C26B C27B C28B 0.3(5) .
C25B C26B C27B C31B 179.2(3) .
C26B C27B C28B C29B -0.2(5) .
C31B C27B C28B C29B -179.2(3) .
C27B C28B C29B C30B -0.1(5) .
C27B C28B C29B C32B 179.1(3) .
C28B C29B C30B C25B 0.5(5) .
C32B C29B C30B C25B -178.7(3) .
C26B C25B C30B C29B -0.4(4) .
B1B C25B C30B C29B 166.5(3) .
C26B C27B C31B F20B -42.8(6) .
C28B C27B C31B F20B 136.2(4) .
C26B C27B C31B F21B 77.0(5) .
C28B C27B C31B F21B -104.0(5) .
C26B C27B C31B F19B -164.5(4) .
C28B C27B C31B F19B 14.5(6) .
C30B C29B C32B F22B -85.5(4) .
C28B C29B C32B F22B 95.2(4) .
C30B C29B C32B F24B 34.6(4) .
C28B C29B C32B F24B -144.6(3) .
C30B C29B C32B F23B 154.8(3) .
C28B C29B C32B F23B -24.4(4) .
C26B C25B B1B C17B -156.6(3) .
C30B C25B B1B C17B 37.5(4) .
C26B C25B B1B C1B -33.1(4) .
C30B C25B B1B C1B 161.0(3) .
C26B C25B B1B C9B 85.0(3) .
C30B C25B B1B C9B -80.9(3) .
C22B C17B B1B C25B 26.9(4) .
C18B C17B B1B C25B -153.6(2) .
C22B C17B B1B C1B -99.6(3) .
C18B C17B B1B C1B 79.9(3) .
C22B C17B B1B C9B 139.3(3) .
C18B C17B B1B C9B -41.2(3) .
C2B C1B B1B C25B 148.8(3) .
C6B C1B B1B C25B -31.1(4) .
C2B C1B B1B C17B -84.2(3) .
C6B C1B B1B C17B 95.9(3) .
C2B C1B B1B C9B 36.9(4) .
C6B C1B B1B C9B -143.0(3) .
C14B C9B B1B C25B -82.9(3) .
C10B C9B B1B C25B 84.8(3) .
C14B C9B B1B C17B 156.2(3) .
C10B C9B B1B C17B -36.0(4) .
C14B C9B B1B C1B 37.0(4) .
C10B C9B B1B C1B -155.2(3) .
C6D C1D C2D C3D -0.4(4) .
B1D C1D C2D C3D -172.2(3) .
C1D C2D C3D C4D 0.9(5) .
C1D C2D C3D C7D 177.6(3) .
C2D C3D C4D C5D -0.8(5) .
C7D C3D C4D C5D -177.6(3) .
C3D C4D C5D C6D 0.3(5) .
C3D C4D C5D C8D 175.2(3) .
C4D C5D C6D C1D 0.2(5) .
C8D C5D C6D C1D -174.6(3) .
C2D C1D C6D C5D -0.1(4) .
B1D C1D C6D C5D 172.1(3) .
C4D C3D C7D F3D -165.2(3) .
C2D C3D C7D F3D 18.0(5) .
C4D C3D C7D F1D 73.2(4) .
C2D C3D C7D F1D -103.6(4) .
C4D C3D C7D F2D -45.5(4) .
C2D C3D C7D F2D 137.7(3) .
C6D C5D C8D F5D 104.8(4) .
C4D C5D C8D F5D -70.1(4) .
C6D C5D C8D F6D -135.3(3) .
C4D C5D C8D F6D 49.8(5) .
C6D C5D C8D F4D -13.9(5) .
C4D C5D C8D F4D 171.3(3) .
C14D C9D C10D C11D -2.6(4) .
B1D C9D C10D C11D 172.5(3) .
C9D C10D C11D C12D 0.6(5) .
C9D C10D C11D C15D -178.0(3) .
C10D C11D C12D C13D 2.1(4) .
C15D C11D C12D C13D -179.3(3) .
C11D C12D C13D C14D -2.6(4) .
C11D C12D C13D C16D 174.9(3) .
C12D C13D C14D C9D 0.4(5) .
C16D C13D C14D C9D -177.0(3) .
C10D C9D C14D C13D 2.1(4) .
B1D C9D C14D C13D -172.6(3) .
C10D C11D C15D F7D 10.7(5) .
C12D C11D C15D F7D -167.9(3) .
C10D C11D C15D F8D 130.7(3) .
C12D C11D C15D F8D -48.0(4) .
C10D C11D C15D F9D -110.0(4) .
C12D C11D C15D F9D 71.3(4) .
C12D C13D C16D F11D 158.0(3) .
C14D C13D C16D F11D -24.5(4) .
C12D C13D C16D F12D 37.8(4) .
C14D C13D C16D F12D -144.7(3) .
C12D C13D C16D F10D -80.2(4) .
C14D C13D C16D F10D 97.3(4) .
C22D C17D C18D C19D -1.3(5) .
B1D C17D C18D C19D 177.1(4) .
C17D C18D C19D C20D -0.1(7) .
C17D C18D C19D C23D -178.5(5) .
C18D C19D C20D C21D 0.1(7) .
C23D C19D C20D C21D 178.5(5) .
C19D C20D C21D C22D 1.2(8) .
C19D C20D C21D C24D 168.8(9) .
C19D C20D C21D C24A -152.0(8) .
C18D C17D C22D C21D 2.7(6) .
B1D C17D C22D C21D -175.7(4) .
C20D C21D C22D C17D -2.8(8) .
C24D C21D C22D C17D -169.8(9) .
C24A C21D C22D C17D 150.6(9) .
C20D C19D C23D F14D -12.5(9) .
C18D C19D C23D F14D 165.9(5) .
C20D C19D C23D F13D -135.5(5) .
C18D C19D C23D F13D 43.0(7) .
C20D C19D C23D F15D 106.3(5) .
C18D C19D C23D F15D -75.3(6) .
C30D C25D C26D C27D -0.9(5) .
B1D C25D C26D C27D 179.8(3) .
C25D C26D C27D C28D 1.1(5) .
C25D C26D C27D C31D -177.6(4) .
C26D C27D C28D C29D -0.6(6) .
C31D C27D C28D C29D 178.2(4) .
C27D C28D C29D C30D -0.1(6) .
C27D C28D C29D C32D -179.0(4) .
C26D C25D C30D C29D 0.2(5) .
B1D C25D C30D C29D 179.4(3) .
C28D C29D C30D C25D 0.3(6) .
C32D C29D C30D C25D 179.1(4) .
C28D C27D C31D F19D 56.8(6) .
C26D C27D C31D F19D -124.4(5) .
C28D C27D C31D F20D -173.9(4) .
C26D C27D C31D F20D 4.9(6) .
C28D C27D C31D F21D -59.4(5) .
C26D C27D C31D F21D 119.4(4) .
C30D C29D C32D F22F 6.5(10) .
C28D C29D C32D F22F -174.6(8) .
C30D C29D C32D F24D -167.4(11) .
C28D C29D C32D F24D 11.4(13) .
C30D C29D C32D F23F 134.7(6) .
C28D C29D C32D F23F -46.5(8) .
C30D C29D C32D F22D -26.4(9) .
C28D C29D C32D F22D 152.5(6) .
C30D C29D C32D F24F -122.1(5) .
C28D C29D C32D F24F 56.7(6) .
C30D C29D C32D F23D 81.5(7) .
C28D C29D C32D F23D -99.7(7) .
C30D C25D B1D C9D 0.9(4) .
C26D C25D B1D C9D -179.9(3) .
C30D C25D B1D C1D 116.3(3) .
C26D C25D B1D C1D -64.6(4) .
C30D C25D B1D C17D -121.2(3) .
C26D C25D B1D C17D 58.0(4) .
C14D C9D B1D C25D -111.2(3) .
C10D C9D B1D C25D 74.2(3) .
C14D C9D B1D C1D 129.0(3) .
C10D C9D B1D C1D -45.5(3) .
C14D C9D B1D C17D 7.3(4) .
C10D C9D B1D C17D -167.2(3) .
C2D C1D B1D C25D -1.0(4) .
C6D C1D B1D C25D -172.6(3) .
C2D C1D B1D C9D 118.6(3) .
C6D C1D B1D C9D -52.9(3) .
C2D C1D B1D C17D -119.9(3) .
C6D C1D B1D C17D 68.5(4) .
C22D C17D B1D C25D 47.9(4) .
C18D C17D B1D C25D -130.3(3) .
C22D C17D B1D C9D -73.5(4) .
C18D C17D B1D C9D 108.2(3) .
C22D C17D B1D C1D 169.7(3) .
C18D C17D B1D C1D -8.5(4) .
C20D C21D C24D F16D -110.5(19) .
C22D C21D C24D F16D 57(2) .
C24A C21D C24D F16D 150(2) .
C20D C21D C24D F18D 8.3(19) .
C22D C21D C24D F18D 175.7(13) .
C24A C21D C24D F18D -91.6(18) .
C20D C21D C24D F17D 142.2(13) .
C22D C21D C24D F17D -50.4(17) .
C24A C21D C24D F17D 42.4(14) .
C20D C21D C24A F18A -49(2) .
C22D C21D C24A F18A 156.7(16) .
C24D C21D C24A F18A 49.4(17) .
C20D C21D C24A F17A 72.4(16) .
C22D C21D C24A F17A -81.7(16) .
C24D C21D C24A F17A 171(2) .
C20D C21D C24A F16A -135.9(16) .
C22D C21D C24A F16A 70.1(17) .
C24D C21D C24A F16A -37.2(16) .
